data_2223709
loop_
_publ_author_name
'Ji, Ning-Ning'
'Shi, Zhi-Qiang'

_publ_section_title
;
 <i>N</i>'-Diphenylmethylene-2-hydroxybenzohydrazide
;
_journal_coeditor_code CV2634
_journal_issue 11
_journal_name_full 'Acta Crystallographica Section E'
_journal_page_first o2872
_journal_paper_doi 10.1107/S1600536809043530
_journal_volume 65
_journal_year 2009
_chemical_formula_iupac 'C20 H16 N2 O2'
_chemical_formula_moiety 'C20 H16 N2 O2'
_chemical_formula_sum 'C20 H16 N2 O2'
_chemical_formula_weight 316.35
_chemical_name_systematic
;
<i>N'</i>-Diphenylmethylene-2-hydroxybenzohydrazide
;
_space_group_IT_number 14
_symmetry_cell_setting monoclinic
_symmetry_space_group_name_Hall '-P 2ybc'
_symmetry_space_group_name_H-M 'P 1 21/c 1'
_atom_sites_solution_hydrogens geom
_atom_sites_solution_primary direct
_atom_sites_solution_secondary difmap
_cell_angle_alpha 90.00
_cell_angle_beta 103.777(2)
_cell_angle_gamma 90.00
_cell_formula_units_Z 4
_cell_length_a 15.4057(18)
_cell_length_b 12.5179(15)
_cell_length_c 8.8445(10)
_cell_measurement_reflns_used 1519
_cell_measurement_temperature 295(2)
_cell_measurement_theta_max 21.66
_cell_measurement_theta_min 2.72
_cell_volume 1656.6(3)
_computing_cell_refinement 'SAINT (Bruker, 2005)'
_computing_data_collection 'APEX2 (Bruker, 2005)'
_computing_data_reduction 'SAINT (Bruker, 2005)'
_computing_molecular_graphics 'SHELXTL (Sheldrick, 2008)'
_computing_publication_material 'SHELXTL (Sheldrick, 2008)'
_computing_structure_refinement 'SHELXTL (Sheldrick, 2008)'
_computing_structure_solution 'SHELXTL (Sheldrick, 2008)'
_diffrn_ambient_temperature 295(2)
_diffrn_measured_fraction_theta_full 0.998
_diffrn_measured_fraction_theta_max 0.998
_diffrn_measurement_device_type 'Bruker APEXII CCD area-detector'
_diffrn_measurement_method '\f and \w'
_diffrn_radiation_monochromator graphite
_diffrn_radiation_source 'fine-focus sealed tube'
_diffrn_radiation_type MoK\a
_diffrn_radiation_wavelength 0.71073
_diffrn_reflns_av_R_equivalents 0.0335
_diffrn_reflns_av_sigmaI/netI 0.0370
_diffrn_reflns_limit_h_max 16
_diffrn_reflns_limit_h_min -18
_diffrn_reflns_limit_k_max 13
_diffrn_reflns_limit_k_min -14
_diffrn_reflns_limit_l_max 10
_diffrn_reflns_limit_l_min -10
_diffrn_reflns_number 8538
_diffrn_reflns_theta_full 25.05
_diffrn_reflns_theta_max 25.05
_diffrn_reflns_theta_min 1.36
_exptl_absorpt_coefficient_mu 0.083
_exptl_absorpt_correction_T_max 0.9917
_exptl_absorpt_correction_T_min 0.9876
_exptl_absorpt_correction_type multi-scan
_exptl_absorpt_process_details '(SADABS; Bruker, 2005)'
_exptl_crystal_colour colourless
_exptl_crystal_density_diffrn 1.268
_exptl_crystal_density_method 'not measured'
_exptl_crystal_description block
_exptl_crystal_F_000 664
_exptl_crystal_size_max 0.15
_exptl_crystal_size_mid 0.12
_exptl_crystal_size_min 0.10
_refine_diff_density_max 0.152
_refine_diff_density_min -0.147
_refine_ls_extinction_coef 0.0070(15)
_refine_ls_extinction_expression Fc^*^=kFc[1+0.001xFc^2^\l^3^/sin(2\q)]^-1/4^
_refine_ls_extinction_method 'SHELXTL (Sheldrick, 2008)'
_refine_ls_goodness_of_fit_ref 1.045
_refine_ls_hydrogen_treatment constr
_refine_ls_matrix_type full
_refine_ls_number_parameters 219
_refine_ls_number_reflns 2934
_refine_ls_number_restraints 0
_refine_ls_restrained_S_all 1.045
_refine_ls_R_factor_all 0.0755
_refine_ls_R_factor_gt 0.0435
_refine_ls_shift/su_max 0.000
_refine_ls_shift/su_mean 0.000
_refine_ls_structure_factor_coef Fsqd
_refine_ls_weighting_details 'calc w=1/[\s^2^(Fo^2^)+(0.0607P)^2^+0.0637P] where P=(Fo^2^+2Fc^2^)/3'
_refine_ls_weighting_scheme calc
_refine_ls_wR_factor_gt 0.1070
_refine_ls_wR_factor_ref 0.1256
_reflns_number_gt 1910
_reflns_number_total 2934
_reflns_threshold_expression I>2\s(I)
_cod_data_source_file cv2634.cif
_cod_data_source_block I
_cod_depositor_comments
;
The following automatic conversions were performed:
'_symmetry_cell_setting' value 'Monoclinic' changed to 'monoclinic'
according to '/home/saulius/struct/CIF-dictionaries/cif_core.dic'
dictionary named 'cif_core.dic' version 2.4.1 from 2010-06-29.

Automatic conversion script
Id: cif_fix_enum 1527 2010-12-29 10:47:43Z saulius 

The following automatic conversions were performed:

'_symmetry_cell_setting' value 'Monoclinic' changed to 'monoclinic'
according to /home/saulius/struct/CIF-dictionaries/cif_core.dic
dictionary named 'cif_core.dic' version 2.4.1 from 2010-06-29.

Automatic conversion script
Id: cif_fix_values 1715 2011-07-08 13:25:40Z adriana 
;
_cod_original_sg_symbol_H-M 'P 21/c'
_cod_database_code 2223709
_cod_database_fobs_code 2223709

loop_
_symmetry_equiv_pos_as_xyz
'x, y, z'
'-x, y+1/2, -z+1/2'
'-x, -y, -z'
'x, -y-1/2, z-1/2'

loop_
_atom_site_type_symbol
_atom_site_label
_atom_site_fract_x
_atom_site_fract_y
_atom_site_fract_z
_atom_site_U_iso_or_equiv
_atom_site_adp_type
_atom_site_calc_flag
_atom_site_refinement_flags
_atom_site_occupancy
_atom_site_disorder_assembly
_atom_site_disorder_group
O O1 0.00834(9) 0.02500(10) 0.30160(15) 0.0574(4) Uani d . 1 . .
H H1 -0.0088 -0.0359 0.3125 0.086 Uiso calc R 1 . .
O O2 0.06286(9) 0.32928(10) 0.16995(15) 0.0555(4) Uani d . 1 . .
N N1 0.12496(10) 0.18665(12) 0.30963(18) 0.0502(4) Uani d . 1 . .
H H1A 0.1222 0.1197 0.3297 0.060 Uiso calc R 1 . .
N N2 0.19612(10) 0.24715(12) 0.38673(19) 0.0528(4) Uani d . 1 . .
C C8 0.26326(12) 0.19876(15) 0.4739(2) 0.0482(5) Uani d . 1 . .
C C2 -0.01536(12) 0.16611(13) 0.1159(2) 0.0422(4) Uani d . 1 . .
C C7 0.05922(12) 0.23391(14) 0.2017(2) 0.0434(5) Uani d . 1 . .
C C9 0.27034(12) 0.08062(15) 0.4971(2) 0.0484(5) Uani d . 1 . .
C C6 -0.10938(12) 0.00942(15) 0.0696(2) 0.0502(5) Uani d . 1 . .
H H6 -0.1254 -0.0570 0.1016 0.060 Uiso calc R 1 . .
C C1 -0.03865(12) 0.06532(14) 0.1631(2) 0.0431(5) Uani d . 1 . .
C C15 0.34002(12) 0.26687(16) 0.5508(2) 0.0520(5) Uani d . 1 . .
C C3 -0.06406(13) 0.20669(15) -0.0252(2) 0.0521(5) Uani d . 1 . .
H H3 -0.0496 0.2738 -0.0570 0.063 Uiso calc R 1 . .
C C16 0.34477(13) 0.37350(16) 0.5095(2) 0.0586(6) Uani d . 1 . .
H H16 0.2984 0.4033 0.4343 0.070 Uiso calc R 1 . .
C C5 -0.15573(13) 0.05148(16) -0.0693(2) 0.0577(5) Uani d . 1 . .
H H5 -0.2029 0.0133 -0.1309 0.069 Uiso calc R 1 . .
C C17 0.41724(15) 0.43560(19) 0.5786(3) 0.0684(6) Uani d . 1 . .
H H17 0.4193 0.5068 0.5499 0.082 Uiso calc R 1 . .
C C20 0.41002(13) 0.22566(19) 0.6647(3) 0.0659(6) Uani d . 1 . .
H H20 0.4081 0.1548 0.6951 0.079 Uiso calc R 1 . .
C C4 -0.13280(14) 0.15061(16) -0.1188(2) 0.0601(6) Uani d . 1 . .
H H4 -0.1636 0.1785 -0.2139 0.072 Uiso calc R 1 . .
C C10 0.32717(14) 0.02240(18) 0.4281(2) 0.0635(6) Uani d . 1 . .
H H10 0.3609 0.0570 0.3685 0.076 Uiso calc R 1 . .
C C14 0.22226(14) 0.02769(16) 0.5863(3) 0.0620(6) Uani d . 1 . .
H H14 0.1841 0.0658 0.6336 0.074 Uiso calc R 1 . .
C C12 0.28481(17) -0.13853(18) 0.5365(3) 0.0733(7) Uani d . 1 . .
H H12 0.2891 -0.2123 0.5489 0.088 Uiso calc R 1 . .
C C13 0.23000(16) -0.08149(18) 0.6065(3) 0.0746(7) Uani d . 1 . .
H H13 0.1977 -0.1163 0.6682 0.089 Uiso calc R 1 . .
C C18 0.48636(16) 0.3929(2) 0.6896(3) 0.0767(7) Uani d . 1 . .
H H18 0.5356 0.4347 0.7348 0.092 Uiso calc R 1 . .
C C11 0.33363(16) -0.08721(19) 0.4479(3) 0.0739(7) Uani d . 1 . .
H H11 0.3713 -0.1262 0.4008 0.089 Uiso calc R 1 . .
C C19 0.48253(15) 0.2882(2) 0.7335(3) 0.0791(7) Uani d . 1 . .
H H19 0.5288 0.2593 0.8098 0.095 Uiso calc R 1 . .

loop_
_atom_site_aniso_label
_atom_site_aniso_U_11
_atom_site_aniso_U_22
_atom_site_aniso_U_33
_atom_site_aniso_U_12
_atom_site_aniso_U_13
_atom_site_aniso_U_23
O1 0.0607(9) 0.0447(8) 0.0559(9) -0.0078(7) -0.0078(7) 0.0078(7)
O2 0.0594(9) 0.0384(7) 0.0623(9) -0.0028(6) 0.0021(7) 0.0022(6)
N1 0.0429(9) 0.0383(8) 0.0611(10) -0.0037(7) -0.0043(8) 0.0002(8)
N2 0.0446(9) 0.0491(9) 0.0586(10) -0.0067(8) 0.0000(8) -0.0011(8)
C8 0.0404(11) 0.0523(11) 0.0488(11) -0.0012(9) 0.0042(9) 0.0004(9)
C2 0.0399(10) 0.0395(10) 0.0448(11) 0.0032(8) 0.0056(8) -0.0019(8)
C7 0.0413(10) 0.0396(11) 0.0472(11) 0.0028(9) 0.0059(9) -0.0006(9)
C9 0.0382(10) 0.0516(11) 0.0494(12) 0.0018(9) -0.0011(9) -0.0013(9)
C6 0.0461(11) 0.0439(11) 0.0562(12) -0.0032(9) 0.0038(10) -0.0039(9)
C1 0.0422(10) 0.0405(10) 0.0433(11) 0.0032(8) 0.0034(9) -0.0025(8)
C15 0.0426(11) 0.0608(13) 0.0500(12) -0.0057(10) 0.0055(9) -0.0017(10)
C3 0.0526(12) 0.0480(11) 0.0514(12) 0.0015(9) 0.0038(10) 0.0028(9)
C16 0.0492(12) 0.0623(13) 0.0614(14) -0.0066(11) 0.0078(10) 0.0012(11)
C5 0.0510(12) 0.0580(13) 0.0564(13) -0.0049(10) -0.0025(10) -0.0116(11)
C17 0.0616(14) 0.0704(14) 0.0731(16) -0.0205(12) 0.0156(13) -0.0029(12)
C20 0.0542(13) 0.0691(14) 0.0652(14) -0.0085(11) -0.0041(11) 0.0014(11)
C4 0.0604(13) 0.0600(13) 0.0493(12) 0.0007(11) -0.0078(10) 0.0012(10)
C10 0.0580(14) 0.0745(15) 0.0561(13) 0.0080(12) 0.0096(11) -0.0011(12)
C14 0.0535(13) 0.0533(12) 0.0791(15) 0.0034(10) 0.0157(11) 0.0031(11)
C12 0.0687(16) 0.0562(14) 0.0826(17) 0.0063(12) -0.0065(14) -0.0007(13)
C13 0.0647(15) 0.0598(14) 0.0981(19) -0.0009(12) 0.0170(14) 0.0087(13)
C18 0.0557(15) 0.0946(19) 0.0743(16) -0.0265(14) 0.0043(13) -0.0112(14)
C11 0.0684(16) 0.0753(16) 0.0708(16) 0.0239(13) 0.0021(13) -0.0180(13)
C19 0.0538(14) 0.0948(19) 0.0756(17) -0.0127(13) -0.0108(12) -0.0011(14)

loop_
_atom_type_symbol
_atom_type_description
_atom_type_scat_dispersion_real
_atom_type_scat_dispersion_imag
_atom_type_scat_source
C C 0.0033 0.0016 'International Tables Vol C Tables 4.2.6.8 and 6.1.1.4'
H H 0.0000 0.0000 'International Tables Vol C Tables 4.2.6.8 and 6.1.1.4'
N N 0.0061 0.0033 'International Tables Vol C Tables 4.2.6.8 and 6.1.1.4'
O O 0.0106 0.0060 'International Tables Vol C Tables 4.2.6.8 and 6.1.1.4'

loop_
_geom_angle_atom_site_label_1
_geom_angle_atom_site_label_2
_geom_angle_atom_site_label_3
_geom_angle_site_symmetry_1
_geom_angle_site_symmetry_3
_geom_angle
_geom_angle_publ_flag
C1 O1 H1 . . 109.5 ?
C7 N1 N2 . . 119.00(15) ?
C7 N1 H1A . . 120.5 ?
N2 N1 H1A . . 120.5 ?
C8 N2 N1 . . 118.12(16) ?
N2 C8 C15 . . 116.33(17) ?
N2 C8 C9 . . 124.85(17) ?
C15 C8 C9 . . 118.78(16) ?
C3 C2 C1 . . 118.30(17) ?
C3 C2 C7 . . 115.88(16) ?
C1 C2 C7 . . 125.80(16) ?
O2 C7 N1 . . 121.23(17) ?
O2 C7 C2 . . 120.69(16) ?
N1 C7 C2 . . 118.00(16) ?
C14 C9 C10 . . 118.84(19) ?
C14 C9 C8 . . 121.65(17) ?
C10 C9 C8 . . 119.51(18) ?
C5 C6 C1 . . 120.47(18) ?
C5 C6 H6 . . 119.8 ?
C1 C6 H6 . . 119.8 ?
O1 C1 C6 . . 121.44(16) ?
O1 C1 C2 . . 118.79(16) ?
C6 C1 C2 . . 119.76(17) ?
C20 C15 C16 . . 117.83(19) ?
C20 C15 C8 . . 121.03(18) ?
C16 C15 C8 . . 121.13(18) ?
C4 C3 C2 . . 121.93(18) ?
C4 C3 H3 . . 119.0 ?
C2 C3 H3 . . 119.0 ?
C17 C16 C15 . . 120.9(2) ?
C17 C16 H16 . . 119.6 ?
C15 C16 H16 . . 119.6 ?
C6 C5 C4 . . 120.55(19) ?
C6 C5 H5 . . 119.7 ?
C4 C5 H5 . . 119.7 ?
C18 C17 C16 . . 120.4(2) ?
C18 C17 H17 . . 119.8 ?
C16 C17 H17 . . 119.8 ?
C19 C20 C15 . . 121.1(2) ?
C19 C20 H20 . . 119.5 ?
C15 C20 H20 . . 119.5 ?
C3 C4 C5 . . 118.98(19) ?
C3 C4 H4 . . 120.5 ?
C5 C4 H4 . . 120.5 ?
C11 C10 C9 . . 119.9(2) ?
C11 C10 H10 . . 120.0 ?
C9 C10 H10 . . 120.0 ?
C9 C14 C13 . . 120.7(2) ?
C9 C14 H14 . . 119.7 ?
C13 C14 H14 . . 119.7 ?
C13 C12 C11 . . 119.9(2) ?
C13 C12 H12 . . 120.0 ?
C11 C12 H12 . . 120.0 ?
C12 C13 C14 . . 120.3(2) ?
C12 C13 H13 . . 119.9 ?
C14 C13 H13 . . 119.9 ?
C19 C18 C17 . . 119.7(2) ?
C19 C18 H18 . . 120.1 ?
C17 C18 H18 . . 120.1 ?
C12 C11 C10 . . 120.4(2) ?
C12 C11 H11 . . 119.8 ?
C10 C11 H11 . . 119.8 ?
C18 C19 C20 . . 120.1(2) ?
C18 C19 H19 . . 120.0 ?
C20 C19 H19 . . 120.0 ?

loop_
_geom_bond_atom_site_label_1
_geom_bond_atom_site_label_2
_geom_bond_site_symmetry_2
_geom_bond_distance
_geom_bond_publ_flag
O1 C1 . 1.363(2) ?
O1 H1 . 0.8200 ?
O2 C7 . 1.231(2) ?
N1 C7 . 1.352(2) ?
N1 N2 . 1.373(2) ?
N1 H1A . 0.8600 ?
N2 C8 . 1.285(2) ?
C8 C15 . 1.485(3) ?
C8 C9 . 1.493(3) ?
C2 C3 . 1.390(3) ?
C2 C1 . 1.402(2) ?
C2 C7 . 1.483(2) ?
C9 C14 . 1.374(3) ?
C9 C10 . 1.388(3) ?
C6 C5 . 1.371(3) ?
C6 C1 . 1.390(3) ?
C6 H6 . 0.9300 ?
C15 C20 . 1.388(3) ?
C15 C16 . 1.390(3) ?
C3 C4 . 1.372(3) ?
C3 H3 . 0.9300 ?
C16 C17 . 1.378(3) ?
C16 H16 . 0.9300 ?
C5 C4 . 1.389(3) ?
C5 H5 . 0.9300 ?
C17 C18 . 1.373(3) ?
C17 H17 . 0.9300 ?
C20 C19 . 1.381(3) ?
C20 H20 . 0.9300 ?
C4 H4 . 0.9300 ?
C10 C11 . 1.384(3) ?
C10 H10 . 0.9300 ?
C14 C13 . 1.380(3) ?
C14 H14 . 0.9300 ?
C12 C13 . 1.362(3) ?
C12 C11 . 1.369(3) ?
C12 H12 . 0.9300 ?
C13 H13 . 0.9300 ?
C18 C19 . 1.372(3) ?
C18 H18 . 0.9300 ?
C11 H11 . 0.9300 ?
C19 H19 . 0.9300 ?

loop_
_geom_hbond_atom_site_label_D
_geom_hbond_atom_site_label_H
_geom_hbond_atom_site_label_A
_geom_hbond_site_symmetry_A
_geom_hbond_distance_DH
_geom_hbond_distance_HA
_geom_hbond_distance_DA
_geom_hbond_angle_DHA
O1 H1 O2 2_545 0.82 1.90 2.7204(17) 173.0
N1 H1A O1 . 0.86 2.08 2.696(2) 127.7

loop_
_geom_torsion_atom_site_label_1
_geom_torsion_atom_site_label_2
_geom_torsion_atom_site_label_3
_geom_torsion_atom_site_label_4
_geom_torsion_site_symmetry_1
_geom_torsion_site_symmetry_2
_geom_torsion_site_symmetry_3
_geom_torsion_site_symmetry_4
_geom_torsion
_geom_torsion_publ_flag
C7 N1 N2 C8 . . . . -171.19(17) ?
N1 N2 C8 C15 . . . . 177.98(15) ?
N1 N2 C8 C9 . . . . 0.5(3) ?
N2 N1 C7 O2 . . . . 1.2(3) ?
N2 N1 C7 C2 . . . . 177.88(15) ?
C3 C2 C7 O2 . . . . 17.5(3) ?
C1 C2 C7 O2 . . . . -164.16(17) ?
C3 C2 C7 N1 . . . . -159.20(16) ?
C1 C2 C7 N1 . . . . 19.1(3) ?
N2 C8 C9 C14 . . . . -73.8(3) ?
C15 C8 C9 C14 . . . . 108.8(2) ?
N2 C8 C9 C10 . . . . 106.6(2) ?
C15 C8 C9 C10 . . . . -70.8(2) ?
C5 C6 C1 O1 . . . . 180.00(17) ?
C5 C6 C1 C2 . . . . 0.9(3) ?
C3 C2 C1 O1 . . . . -179.66(16) ?
C7 C2 C1 O1 . . . . 2.1(3) ?
C3 C2 C1 C6 . . . . -0.5(3) ?
C7 C2 C1 C6 . . . . -178.80(16) ?
N2 C8 C15 C20 . . . . 170.39(19) ?
C9 C8 C15 C20 . . . . -12.0(3) ?
N2 C8 C15 C16 . . . . -10.6(3) ?
C9 C8 C15 C16 . . . . 167.06(18) ?
C1 C2 C3 C4 . . . . -0.7(3) ?
C7 C2 C3 C4 . . . . 177.72(17) ?
C20 C15 C16 C17 . . . . 0.7(3) ?
C8 C15 C16 C17 . . . . -178.39(18) ?
C1 C6 C5 C4 . . . . -0.1(3) ?
C15 C16 C17 C18 . . . . 0.2(3) ?
C16 C15 C20 C19 . . . . -0.7(3) ?
C8 C15 C20 C19 . . . . 178.36(19) ?
C2 C3 C4 C5 . . . . 1.6(3) ?
C6 C5 C4 C3 . . . . -1.2(3) ?
C14 C9 C10 C11 . . . . 0.9(3) ?
C8 C9 C10 C11 . . . . -179.48(19) ?
C10 C9 C14 C13 . . . . -0.3(3) ?
C8 C9 C14 C13 . . . . -179.9(2) ?
C11 C12 C13 C14 . . . . 1.1(4) ?
C9 C14 C13 C12 . . . . -0.8(4) ?
C16 C17 C18 C19 . . . . -1.0(4) ?
C13 C12 C11 C10 . . . . -0.5(4) ?
C9 C10 C11 C12 . . . . -0.6(3) ?
C17 C18 C19 C20 . . . . 1.0(4) ?
C15 C20 C19 C18 . . . . -0.1(4) ?

loop_
_cod_related_entry_id
_cod_related_entry_database
_cod_related_entry_code
1 ChemSpider 22088401
